data_7046365
loop_
_publ_author_name
'Maniaki, Diamantoula'
'Mylonas-Margaritis, Ioannis'
'Mayans, Julia'
'Savvidou, Aikaterini'
'Raptopoulou, Catherine P.'
'Bekiari, Vlasoula'
'Psycharis, Vassilis'
'Escuer, Albert'
'Perlepes, Spyros P.'

_publ_section_title
;
 Slow magnetic relaxation and luminescence properties in
 lanthanide(iii)/anil complexes.
;
_journal_issue 34
_journal_name_full 'Dalton transactions (Cambridge, England : 2003)'
_journal_page_first 11859
_journal_page_last 11872
_journal_paper_doi 10.1039/c8dt01264d
_journal_volume 47
_journal_year 2018
_chemical_formula_sum 'C28 H25 Br2 Gd N6 O12'
_chemical_formula_weight 954.61
_space_group_crystal_system monoclinic
_space_group_IT_number 11
_space_group_name_Hall '-P 2yb'
_space_group_name_H-M_alt 'P 1 21/m 1'
_symmetry_space_group_name_Hall '-P 2yb'
_symmetry_space_group_name_H-M 'P 1 21/m 1'
_atom_sites_solution_hydrogens difmap
_audit_creation_method SHELXL-2014/6
_audit_update_record
;
2018-03-29 deposited with the CCDC.
2018-05-15 downloaded from the CCDC.
;
_cell_angle_alpha 90
_cell_angle_beta 91.8170(10)
_cell_angle_gamma 90
_cell_formula_units_Z 2
_cell_length_a 7.47120(10)
_cell_length_b 17.5324(4)
_cell_length_c 12.3673(3)
_cell_measurement_reflns_used 14768
_cell_measurement_temperature 160(2)
_cell_measurement_theta_max 27.50
_cell_measurement_theta_min 3.14
_cell_volume 1619.15(6)
_computing_cell_refinement 'CrystalClear, Rigaku MSC, 2005'
_computing_data_collection 'CrystalClear, Rigaku MSC, 2005'
_computing_data_reduction 'CrystalClear, Rigaku MSC, 2005'
_computing_structure_refinement 'SHELXL-2014/6 (Sheldrick, 2014)'
_computing_structure_solution 'CrystalClear, Rigaku MSC, 2005'
_diffrn_ambient_temperature 160(2)
_diffrn_measured_fraction_theta_full 0.997
_diffrn_measured_fraction_theta_max 0.996
_diffrn_measurement_device_type 'Rigaku R-AXIS SPIDER IPDS'
_diffrn_measurement_method '\q scans'
_diffrn_radiation_type MoK\a
_diffrn_radiation_wavelength 0.71073
_diffrn_reflns_av_R_equivalents 0.0526
_diffrn_reflns_av_unetI/netI 0.0457
_diffrn_reflns_Laue_measured_fraction_full 0.997
_diffrn_reflns_Laue_measured_fraction_max 0.996
_diffrn_reflns_limit_h_max 9
_diffrn_reflns_limit_h_min -9
_diffrn_reflns_limit_k_max 22
_diffrn_reflns_limit_k_min -22
_diffrn_reflns_limit_l_max 15
_diffrn_reflns_limit_l_min -14
_diffrn_reflns_number 15643
_diffrn_reflns_point_group_measured_fraction_full 0.997
_diffrn_reflns_point_group_measured_fraction_max 0.996
_diffrn_reflns_theta_full 25.242
_diffrn_reflns_theta_max 26.999
_diffrn_reflns_theta_min 3.142
_exptl_absorpt_coefficient_mu 4.588
_exptl_absorpt_correction_T_max 1.000
_exptl_absorpt_correction_T_min 0.450
_exptl_absorpt_correction_type empirical
_exptl_absorpt_process_details 'CrystalClear, Rigaku MSC, 2005'
_exptl_crystal_colour orange
_exptl_crystal_density_diffrn 1.958
_exptl_crystal_description parallelepiped
_exptl_crystal_F_000 930
_exptl_crystal_size_max 0.54
_exptl_crystal_size_mid 0.23
_exptl_crystal_size_min 0.09
_refine_diff_density_max 0.829
_refine_diff_density_min -0.890
_refine_diff_density_rms 0.094
_refine_ls_extinction_method none
_refine_ls_goodness_of_fit_ref 1.045
_refine_ls_hydrogen_treatment refxyz
_refine_ls_matrix_type full
_refine_ls_number_parameters 293
_refine_ls_number_reflns 3646
_refine_ls_number_restraints 0
_refine_ls_restrained_S_all 1.045
_refine_ls_R_factor_all 0.0254
_refine_ls_R_factor_gt 0.0230
_refine_ls_shift/su_max 0.008
_refine_ls_shift/su_mean 0.001
_refine_ls_structure_factor_coef Fsqd
_refine_ls_weighting_details 'w=1/[\s^2^(Fo^2^)+(0.0112P)^2^+1.3866P] where P=(Fo^2^+2Fc^2^)/3'
_refine_ls_weighting_scheme calc
_refine_ls_wR_factor_gt 0.0540
_refine_ls_wR_factor_ref 0.0550
_reflns_Friedel_coverage 0.000
_reflns_number_gt 3421
_reflns_number_total 3646
_reflns_threshold_expression 'I > 2\s(I)'
_cod_data_source_file c8dt01264d2.cif
_cod_data_source_block Compound5
_cod_depositor_comments 'Adding full bibliography for 7046361--7046365.cif.'
_cod_database_code 7046365
_shelx_space_group_comment
;
The symmetry employed for this shelxl refinement is uniquely defined
by the following loop, which should always be used as a source of
symmetry information in preference to the above space-group names.
They are only intended as comments.
;
_shelxl_version_number 2014/6

loop_
_space_group_symop_operation_xyz
'x, y, z'
'-x, y+1/2, -z'
'-x, -y, -z'
'x, -y-1/2, z'

loop_
_atom_site_label
_atom_site_type_symbol
_atom_site_fract_x
_atom_site_fract_y
_atom_site_fract_z
_atom_site_U_iso_or_equiv
_atom_site_adp_type
_atom_site_occupancy
_atom_site_site_symmetry_order
_atom_site_calc_flag
_atom_site_refinement_flags_posn
_atom_site_refinement_flags_adp
_atom_site_refinement_flags_occupancy
Gd1 Gd 0.15867(2) 0.2500 1.09834(2) 0.01472(6) Uani 1 2 d S T P
O1 O 0.1453(2) 0.11839(9) 1.12396(14) 0.0232(4) Uani 1 1 d . . .
N1 N 0.2400(3) 0.01912(11) 0.97330(17) 0.0203(4) Uani 1 1 d . . .
Br1 Br 0.17981(4) -0.14085(2) 1.44428(2) 0.03652(9) Uani 1 1 d . . .
C1 C 0.1566(3) 0.06272(13) 1.1942(2) 0.0193(5) Uani 1 1 d . . .
C2 C 0.1258(3) 0.07361(14) 1.3048(2) 0.0233(5) Uani 1 1 d . . .
C3 C 0.1374(3) 0.01418(14) 1.3771(2) 0.0240(5) Uani 1 1 d . . .
C4 C 0.1779(3) -0.05986(13) 1.3417(2) 0.0231(5) Uani 1 1 d . . .
C5 C 0.2104(3) -0.07358(13) 1.2367(2) 0.0221(5) Uani 1 1 d . . .
C6 C 0.2012(3) -0.01310(13) 1.1601(2) 0.0193(5) Uani 1 1 d . . .
C7 C 0.2401(3) -0.03074(13) 1.0518(2) 0.0214(5) Uani 1 1 d . . .
C8 C 0.2850(3) 0.00626(13) 0.8636(2) 0.0206(5) Uani 1 1 d . . .
C9 C 0.3614(3) -0.06176(15) 0.8301(2) 0.0259(5) Uani 1 1 d . . .
C10 C 0.4048(3) -0.06960(15) 0.7223(2) 0.0289(6) Uani 1 1 d . . .
C11 C 0.3716(4) -0.01149(16) 0.6494(2) 0.0298(6) Uani 1 1 d . . .
C12 C 0.2927(4) 0.05566(16) 0.6833(2) 0.0310(6) Uani 1 1 d . . .
C13 C 0.2499(4) 0.06463(14) 0.7904(2) 0.0264(5) Uani 1 1 d . . .
N2 N -0.1426(4) 0.2500 1.2403(3) 0.0221(6) Uani 1 2 d S T P
O2 O 0.0187(3) 0.2500 1.2754(2) 0.0197(5) Uani 1 2 d S T P
O3 O -0.1691(3) 0.2500 1.1392(2) 0.0285(6) Uani 1 2 d S T P
O4 O -0.2663(3) 0.2500 1.3036(2) 0.0358(7) Uani 1 2 d S T P
N3 N 0.4866(4) 0.2500 0.9692(2) 0.0216(6) Uani 1 2 d S T P
O5 O 0.4150(3) 0.18927(10) 1.00099(19) 0.0387(5) Uani 1 1 d . . .
O6 O 0.6155(3) 0.2500 0.9110(2) 0.0374(7) Uani 1 2 d S T P
N4 N 0.0018(4) 0.2500 0.8814(2) 0.0236(6) Uani 1 2 d S T P
O7 O 0.0244(3) 0.18911(10) 0.93520(16) 0.0340(4) Uani 1 1 d . . .
O8 O -0.0383(4) 0.2500 0.7853(2) 0.0384(7) Uani 1 2 d S T P
O1W O 0.3787(4) 0.2500 1.2395(2) 0.0252(5) Uani 1 2 d S T P
N5 N 0.3538(6) 0.2500 0.4667(3) 0.0588(12) Uani 1 2 d S T P
C14 C 0.3849(6) 0.2500 0.5557(4) 0.0419(10) Uani 1 2 d S T P
C15 C 0.4223(9) 0.2500 0.6723(4) 0.0488(12) Uani 1 2 d S T P
H1WA H 0.356(7) 0.2500 1.303(5) 0.046(15) Uiso 1 2 d S . P
H1WB H 0.482(7) 0.2500 1.242(4) 0.041(14) Uiso 1 2 d S . P
H1N H 0.214(4) 0.0655(18) 0.991(2) 0.031(8) Uiso 1 1 d . . .
H2 H 0.097(3) 0.1229(16) 1.325(2) 0.023(7) Uiso 1 1 d . . .
H3 H 0.115(4) 0.0249(17) 1.449(3) 0.032(8) Uiso 1 1 d . . .
H5 H 0.239(3) -0.1220(16) 1.219(2) 0.022 Uiso 1 1 d . U .
H7 H 0.266(3) -0.0820(16) 1.034(2) 0.023(7) Uiso 1 1 d . . .
H9 H 0.388(4) -0.098(2) 0.878(3) 0.039(9) Uiso 1 1 d . . .
H10 H 0.457(4) -0.1162(18) 0.701(3) 0.036(8) Uiso 1 1 d . . .
H11 H 0.404(4) -0.0184(17) 0.575(3) 0.034(8) Uiso 1 1 d . . .
H12 H 0.258(4) 0.092(2) 0.629(3) 0.043(9) Uiso 1 1 d . . .
H13 H 0.199(4) 0.110(2) 0.814(3) 0.044(9) Uiso 1 1 d . . .
H15A H 0.311(9) 0.2500 0.696(6) 0.08(2) Uiso 1 2 d S . P
H15B H 0.491(6) 0.293(3) 0.695(4) 0.086(15) Uiso 1 1 d . . .

loop_
_atom_site_aniso_label
_atom_site_aniso_U_11
_atom_site_aniso_U_22
_atom_site_aniso_U_33
_atom_site_aniso_U_23
_atom_site_aniso_U_13
_atom_site_aniso_U_12
Gd1 0.01612(9) 0.01288(8) 0.01512(10) 0.000 -0.00006(6) 0.000
O1 0.0314(9) 0.0165(8) 0.0219(9) 0.0041(7) 0.0050(7) 0.0012(7)
N1 0.0242(10) 0.0173(9) 0.0195(11) -0.0003(8) 0.0028(8) 0.0005(8)
Br1 0.0664(2) 0.01985(14) 0.02347(16) 0.00678(10) 0.00407(14) 0.00384(11)
C1 0.0185(10) 0.0166(10) 0.0228(13) 0.0026(9) 0.0014(9) -0.0017(8)
C2 0.0269(12) 0.0171(11) 0.0262(14) 0.0009(9) 0.0050(10) 0.0016(9)
C3 0.0285(12) 0.0226(12) 0.0212(13) 0.0013(10) 0.0049(11) 0.0003(10)
C4 0.0296(12) 0.0176(11) 0.0223(13) 0.0057(9) 0.0016(10) -0.0007(9)
C5 0.0270(12) 0.0145(10) 0.0248(13) -0.0004(9) 0.0017(10) 0.0006(9)
C6 0.0186(10) 0.0182(11) 0.0212(13) 0.0014(9) 0.0020(9) -0.0017(8)
C7 0.0238(11) 0.0184(11) 0.0220(13) -0.0016(9) 0.0008(10) -0.0015(9)
C8 0.0200(11) 0.0235(11) 0.0182(12) -0.0030(9) 0.0013(9) -0.0041(9)
C9 0.0279(12) 0.0239(12) 0.0259(14) 0.0016(11) 0.0017(11) 0.0050(10)
C10 0.0283(13) 0.0299(13) 0.0288(15) -0.0070(11) 0.0051(11) 0.0043(11)
C11 0.0307(13) 0.0378(15) 0.0212(14) -0.0054(11) 0.0053(11) -0.0039(11)
C12 0.0422(15) 0.0297(13) 0.0210(14) 0.0034(11) 0.0017(12) -0.0008(11)
C13 0.0349(13) 0.0209(12) 0.0236(14) -0.0001(10) 0.0042(11) 0.0010(10)
N2 0.0177(13) 0.0196(13) 0.0291(18) 0.000 0.0016(12) 0.000
O2 0.0157(10) 0.0202(11) 0.0231(13) 0.000 -0.0008(9) 0.000
O3 0.0225(12) 0.0374(14) 0.0253(15) 0.000 -0.0043(10) 0.000
O4 0.0213(12) 0.0529(17) 0.0338(17) 0.000 0.0100(12) 0.000
N3 0.0182(13) 0.0320(15) 0.0147(15) 0.000 0.0008(11) 0.000
O5 0.0364(10) 0.0258(10) 0.0551(15) -0.0080(9) 0.0225(10) -0.0054(8)
O6 0.0252(13) 0.0596(19) 0.0281(16) 0.000 0.0087(12) 0.000
N4 0.0213(14) 0.0289(15) 0.0205(16) 0.000 -0.0001(12) 0.000
O7 0.0543(12) 0.0210(9) 0.0256(11) -0.0036(7) -0.0152(9) 0.0120(8)
O8 0.0496(17) 0.0496(17) 0.0156(14) 0.000 -0.0073(13) 0.000
O1W 0.0176(12) 0.0383(15) 0.0196(15) 0.000 -0.0038(11) 0.000
N5 0.048(2) 0.099(4) 0.029(2) 0.000 -0.0009(19) 0.000
C14 0.044(2) 0.052(3) 0.031(3) 0.000 0.006(2) 0.000
C15 0.073(4) 0.047(3) 0.026(2) 0.000 0.006(2) 0.000

loop_
_atom_type_symbol
_atom_type_description
_atom_type_scat_dispersion_real
_atom_type_scat_dispersion_imag
_atom_type_scat_source
C C 0.0033 0.0016 'International Tables Vol C Tables 4.2.6.8 and 6.1.1.4'
H H 0.0000 0.0000 'International Tables Vol C Tables 4.2.6.8 and 6.1.1.4'
N N 0.0061 0.0033 'International Tables Vol C Tables 4.2.6.8 and 6.1.1.4'
O O 0.0106 0.0060 'International Tables Vol C Tables 4.2.6.8 and 6.1.1.4'
Br Br -0.2901 2.4595 'International Tables Vol C Tables 4.2.6.8 and 6.1.1.4'
Gd Gd -0.1653 3.9035 'International Tables Vol C Tables 4.2.6.8 and 6.1.1.4'

loop_
_geom_angle_atom_site_label_1
_geom_angle_atom_site_label_2
_geom_angle_atom_site_label_3
_geom_angle
_geom_angle_site_symmetry_1
_geom_angle_site_symmetry_3
O1 Gd1 O1 163.47(9) . 4_565
O1 Gd1 O1W 86.05(5) . .
O1 Gd1 O1W 86.05(5) 4_565 .
O1 Gd1 O2 81.81(4) . .
O1 Gd1 O2 81.81(4) 4_565 .
O1W Gd1 O2 69.31(9) . .
O1 Gd1 O7 70.43(6) . .
O1 Gd1 O7 121.42(6) 4_565 .
O1W Gd1 O7 149.39(6) . .
O2 Gd1 O7 123.73(7) . .
O1 Gd1 O7 121.42(6) . 4_565
O1 Gd1 O7 70.43(6) 4_565 4_565
O1W Gd1 O7 149.39(6) . 4_565
O2 Gd1 O7 123.73(7) . 4_565
O7 Gd1 O7 51.27(8) . 4_565
O1 Gd1 O3 85.79(4) . .
O1 Gd1 O3 85.79(4) 4_565 .
O1W Gd1 O3 120.73(9) . .
O2 Gd1 O3 51.42(8) . .
O7 Gd1 O3 77.94(7) . .
O7 Gd1 O3 77.94(7) 4_565 .
O1 Gd1 O5 71.60(6) . .
O1 Gd1 O5 121.17(6) 4_565 .
O1W Gd1 O5 80.33(9) . .
O2 Gd1 O5 140.76(7) . .
O7 Gd1 O5 73.92(7) . .
O7 Gd1 O5 95.01(7) 4_565 .
O3 Gd1 O5 148.43(6) . .
O1 Gd1 O5 121.17(6) . 4_565
O1 Gd1 O5 71.60(6) 4_565 4_565
O1W Gd1 O5 80.33(9) . 4_565
O2 Gd1 O5 140.76(7) . 4_565
O7 Gd1 O5 95.01(7) . 4_565
O7 Gd1 O5 73.92(7) 4_565 4_565
O3 Gd1 O5 148.43(6) . 4_565
O5 Gd1 O5 49.80(8) . 4_565
O1 Gd1 N4 96.21(5) . .
O1 Gd1 N4 96.21(5) 4_565 .
O1W Gd1 N4 159.76(9) . .
O2 Gd1 N4 130.93(8) . .
O7 Gd1 N4 25.79(4) . .
O7 Gd1 N4 25.79(4) 4_565 .
O3 Gd1 N4 79.51(8) . .
O5 Gd1 N4 81.32(7) . .
O5 Gd1 N4 81.32(7) 4_565 .
O1 Gd1 N2 83.12(4) . .
O1 Gd1 N2 83.13(4) 4_565 .
O1W Gd1 N2 95.04(9) . .
O2 Gd1 N2 25.73(8) . .
O7 Gd1 N2 101.06(8) . .
O7 Gd1 N2 101.06(7) 4_565 .
O3 Gd1 N2 25.69(8) . .
O5 Gd1 N2 154.51(5) . .
O5 Gd1 N2 154.51(5) 4_565 .
N4 Gd1 N2 105.20(8) . .
O1 Gd1 N3 96.47(4) . .
O1 Gd1 N3 96.47(4) 4_565 .
O1W Gd1 N3 80.24(9) . .
O2 Gd1 N3 149.55(8) . .
O7 Gd1 N3 83.18(7) . .
O7 Gd1 N3 83.18(7) 4_565 .
O3 Gd1 N3 159.03(8) . .
O5 Gd1 N3 24.91(4) . .
O5 Gd1 N3 24.92(4) 4_565 .
N4 Gd1 N3 79.51(8) . .
N2 Gd1 N3 175.29(8) . .
C1 O1 Gd1 145.76(16) . .
C7 N1 C8 127.3(2) . .
C7 N1 H1N 115(2) . .
C8 N1 H1N 117(2) . .
O1 C1 C2 122.4(2) . .
O1 C1 C6 120.4(2) . .
C2 C1 C6 117.2(2) . .
C3 C2 C1 121.4(2) . .
C3 C2 H2 123.2(18) . .
C1 C2 H2 115.5(18) . .
C2 C3 C4 120.5(2) . .
C2 C3 H3 117.5(19) . .
C4 C3 H3 122.0(19) . .
C5 C4 C3 120.7(2) . .
C5 C4 Br1 120.67(18) . .
C3 C4 Br1 118.59(19) . .
C4 C5 C6 120.1(2) . .
C4 C5 H5 116.7(18) . .
C6 C5 H5 123.2(18) . .
C7 C6 C5 117.5(2) . .
C7 C6 C1 122.5(2) . .
C5 C6 C1 120.1(2) . .
N1 C7 C6 124.2(2) . .
N1 C7 H7 117.1(17) . .
C6 C7 H7 118.7(17) . .
C13 C8 C9 120.6(2) . .
C13 C8 N1 117.4(2) . .
C9 C8 N1 122.0(2) . .
C10 C9 C8 118.8(2) . .
C10 C9 H9 121(2) . .
C8 C9 H9 120(2) . .
C11 C10 C9 120.8(2) . .
C11 C10 H10 121.7(19) . .
C9 C10 H10 117.5(19) . .
C10 C11 C12 119.9(3) . .
C10 C11 H11 119.0(18) . .
C12 C11 H11 121.1(18) . .
C13 C12 C11 120.0(3) . .
C13 C12 H12 122(2) . .
C11 C12 H12 118(2) . .
C12 C13 C8 119.9(2) . .
C12 C13 H13 121(2) . .
C8 C13 H13 120(2) . .
O4 N2 O3 122.3(3) . .
O4 N2 O2 120.5(3) . .
O3 N2 O2 117.2(3) . .
O4 N2 Gd1 177.8(2) . .
O3 N2 Gd1 59.96(15) . .
O2 N2 Gd1 57.27(15) . .
N2 O2 Gd1 97.00(19) . .
N2 O3 Gd1 94.36(17) . .
O6 N3 O5 122.34(13) . .
O6 N3 O5 122.34(13) . 4_565
O5 N3 O5 115.3(3) . 4_565
O6 N3 Gd1 176.4(2) . .
O5 N3 Gd1 57.71(13) . .
O5 N3 Gd1 57.71(13) 4_565 .
N3 O5 Gd1 97.38(14) . .
O8 N4 O7 122.55(15) . 4_565
O8 N4 O7 122.55(15) . .
O7 N4 O7 114.9(3) 4_565 .
O8 N4 Gd1 170.4(2) . .
O7 N4 Gd1 57.96(15) 4_565 .
O7 N4 Gd1 57.96(15) . .
N4 O7 Gd1 96.25(16) . .
Gd1 O1W H1WA 124(4) . .
Gd1 O1W H1WB 135(4) . .
H1WA O1W H1WB 101(5) . .
N5 C14 C15 179.1(5) . .
C14 C15 H15A 100(5) . .
C14 C15 H15B 112(3) . .
H15A C15 H15B 114(3) . .

loop_
_geom_bond_atom_site_label_1
_geom_bond_atom_site_label_2
_geom_bond_distance
_geom_bond_site_symmetry_2
Gd1 O1 2.3317(16) .
Gd1 O1 2.3317(16) 4_565
Gd1 O1W 2.360(3) .
Gd1 O2 2.456(2) .
Gd1 O7 2.4675(19) .
Gd1 O7 2.4675(19) 4_565
Gd1 O3 2.516(2) .
Gd1 O5 2.5291(18) .
Gd1 O5 2.5292(18) 4_565
Gd1 N4 2.894(3) .
Gd1 N2 2.898(3) .
Gd1 N3 2.967(3) .
O1 C1 1.308(3) .
N1 C7 1.306(3) .
N1 C8 1.426(3) .
N1 H1N 0.87(3) .
Br1 C4 1.904(2) .
C1 C2 1.406(3) .
C1 C6 1.437(3) .
C2 C3 1.374(3) .
C2 H2 0.92(3) .
C3 C4 1.406(3) .
C3 H3 0.94(3) .
C4 C5 1.350(4) .
C5 C6 1.422(3) .
C5 H5 0.90(3) .
C6 C7 1.415(3) .
C7 H7 0.95(3) .
C8 C13 1.386(4) .
C8 C9 1.391(3) .
C9 C10 1.389(4) .
C9 H9 0.89(3) .
C10 C11 1.378(4) .
C10 H10 0.95(3) .
C11 C12 1.388(4) .
C11 H11 0.97(3) .
C12 C13 1.381(4) .
C12 H12 0.95(3) .
C13 H13 0.93(3) .
N2 O4 1.230(4) .
N2 O3 1.260(4) .
N2 O2 1.268(4) .
N3 O6 1.221(4) .
N3 O5 1.260(2) .
N3 O5 1.260(2) 4_565
N4 O8 1.217(4) .
N4 O7 1.266(2) 4_565
N4 O7 1.266(2) .
O1W H1WA 0.81(6) .
O1W H1WB 0.77(5) .
N5 C14 1.118(6) .
C14 C15 1.460(7) .
C15 H15A 0.89(7) .
C15 H15B 0.95(4) .

loop_
_geom_hbond_atom_site_label_D
_geom_hbond_atom_site_label_H
_geom_hbond_atom_site_label_A
_geom_hbond_distance_DH
_geom_hbond_distance_HA
_geom_hbond_distance_DA
_geom_hbond_angle_DHA
_geom_hbond_site_symmetry_A
O1W H1WA N5 0.81(6) 2.03(6) 2.822(5) 169(5) 1_556
O1W H1WB O4 0.77(5) 2.01(5) 2.744(4) 160(5) 1_655
N1 H1N O1 0.87(3) 1.96(3) 2.662(3) 136(3) .
C2 H2 O2 0.92(3) 2.38(3) 3.212(2) 150(2) .
N1 H1N O5 0.87(3) 2.64(3) 3.271(3) 131(2) .
C9 H9 O5 0.89(3) 2.61(3) 3.454(4) 158(3) 3_657
C13 H13 O7 0.93(3) 2.45(3) 3.317(3) 155(3) .
